data_7030804
loop_
_publ_author_name
'Bhardwaj, Neha'
'Gupta, Akanksha'
'Uma, S.'

_publ_section_title
;
 Evidence of cationic mixing and ordering in the honeycomb layer of
 Li4MSbO6 (M(iii) = Cr, Mn, Al, Ga) (S.G. C2/c) oxides.
;
_journal_issue 31
_journal_name_full 'Dalton transactions (Cambridge, England : 2003)'
_journal_page_first 12050
_journal_page_last 12057
_journal_paper_doi 10.1039/c4dt00887a
_journal_volume 43
_journal_year 2014
_chemical_formula_sum 'Ga0.495 Li2.01 O3 Sb0.495'
_chemical_formula_weight 157.185
_chemical_name_systematic ' ?'
_space_group_IT_number 15
_symmetry_cell_setting monoclinic
_symmetry_space_group_name_Hall '-C 2yc'
_symmetry_space_group_name_H-M 'C 1 2/c 1'
_audit_creation_date 2013-09-25T14:00
_audit_creation_method 'from EXP file using GSAS2CIF'
_audit_update_record ' 2013-09-25T14:00  Initial CIF as created by GSAS2CIF'
_cell_angle_alpha 90.0
_cell_angle_beta 100.0230(18)
_cell_angle_gamma 90.0
_cell_formula_units_Z 8
_cell_length_a 5.13076(7)
_cell_length_b 8.87948(11)
_cell_length_c 9.86075(13)
_cell_volume 442.384(10)
_computing_structure_refinement GSAS
_pd_block_id 2013-09-25T14:00|NB506ADS_phase1|Y||
_pd_phase_name 'from D:/final gsas/model 1/Ga/using Li3Ni2RuO6 for Ga/lebail Ga/NB'
_refine_ls_goodness_of_fit_all 2.92
_refine_ls_matrix_type full
_refine_ls_number_parameters 22
_refine_ls_number_restraints 0
_refine_ls_shift/su_max 1.64
_refine_ls_shift/su_mean 0.36
_cod_data_source_file c4dt00887a2.cif
_cod_data_source_block NB506ADS_phase_1
_cod_depositor_comments 'Adding full bibliography for 7030801--7030804.cif.'
_cod_original_cell_volume 442.385(6)
_cod_database_code 7030804

loop_
_symmetry_equiv_pos_site_id
_symmetry_equiv_pos_as_xyz
1 +x,+y,+z
2 -x,+y,-z+1/2
-1 -x,-y,-z
-2 +x,-y,+z+1/2
101 +x+1/2,+y+1/2,+z
102 -x+1/2,+y+1/2,-z+1/2
-101 -x+1/2,-y+1/2,-z
-102 +x+1/2,-y+1/2,+z+1/2

loop_
_atom_site_type_symbol
_atom_site_label
_atom_site_fract_x
_atom_site_fract_y
_atom_site_fract_z
_atom_site_occupancy
_atom_site_thermal_displace_type
_atom_site_U_iso_or_equiv
_atom_site_symmetry_multiplicity
Li Li1 0.29026 0.09414 -0.00847 1.0 Uiso 0.09769 8
Li LI2 0.25 0.25 0.5 1.0 Uiso 0.00169 4
Li LI3 0.0 0.75198(26) 0.25 0.05763 Uiso 0.02835 4
Sb SB1 0.0 0.75198(26) 0.25 0.94237 Uiso 0.02835 4
Li LI4 0.0 0.0918(18) 0.25 0.86989 Uiso 0.02874 4
Ga GA1 0.0 0.0918(18) 0.25 0.13012 Uiso 0.02874 4
Ga GA2 0.0 0.4194 0.25 0.87 Uiso 0.025 4
Li LI5 0.0 0.4194 0.25 0.08 Uiso 0.025 4
Sb SB3 0.0 0.4194 0.25 0.05 Uiso 0.025 4
O O1 0.1668(16) 0.2625(14) 0.1447(7) 1.0 Uiso 0.025 8
O O2 0.1478(18) 0.5927(15) 0.1171(8) 1.0 Uiso 0.025 8
O O3 0.1465(18) 0.9055(15) 0.1346(7) 1.0 Uiso 0.025 8

loop_
_atom_type_symbol
_atom_type_number_in_cell
Li 16.03
Sb 3.969
Ga 4.0
O 24.0
